data_4511434
loop_
_publ_author_name
'Reger, Daniel L.'
'Semeniuc, Radu F.'
'Elgin, J. Derek'
'Rassolov, Vitaly'
'Smith, Mark D.'

_publ_section_title
;
 1,8-Naphthalimide Synthon in Silver Coordination Chemistry:&#x2009;
 Control of Supramolecular Arrangement
;
_journal_issue 12
_journal_name_full 'Crystal Growth &amp; Design'
_journal_page_first 2758
_journal_paper_doi 10.1021/cg060460p
_journal_volume 6
_journal_year 2006
_chemical_formula_moiety 'C40 H30 Ag N10 O4, B F4'
_chemical_formula_sum 'C40 H30 Ag B F4 N10 O4'
_chemical_formula_weight 909.42
_chemical_name_systematic
; 
 ? 
;
_space_group_IT_number 15
_symmetry_cell_setting monoclinic
_symmetry_space_group_name_Hall '-C 2yc'
_symmetry_space_group_name_H-M 'C 1 2/c 1'
_atom_sites_solution_hydrogens geom
_atom_sites_solution_primary direct
_atom_sites_solution_secondary difmap
_audit_creation_method SHELXL-97
_cell_angle_alpha 90.00
_cell_angle_beta 95.1760(10)
_cell_angle_gamma 90.00
_cell_formula_units_Z 4
_cell_length_a 24.0689(11)
_cell_length_b 11.0440(5)
_cell_length_c 14.1809(7)
_cell_measurement_reflns_used 8433
_cell_measurement_temperature 150(1)
_cell_measurement_theta_max 26.341
_cell_measurement_theta_min 2.446
_cell_volume 3754.2(3)
_computing_cell_refinement 'SAINT+ NT V6.22 (Bruker, 2001)'
_computing_data_collection 'SMART NT V5.625 (Bruker, 1998)'
_computing_data_reduction 'SAINT+ NT V6.22'
_computing_molecular_graphics 'SHELXTL V6.1 (Sheldrick, 2000)'
_computing_publication_material 'SHELXTL V6.1'
_computing_structure_refinement 'SHELXL-97 (Sheldrick, 1997)'
_computing_structure_solution 'SHELXS-97 (Sheldrick, 1990)'
_diffrn_ambient_temperature 150(1)
_diffrn_measured_fraction_theta_full 1.000
_diffrn_measured_fraction_theta_max 1.000
_diffrn_measurement_device_type 'Bruker SMART APEX CCD diffractometer'
_diffrn_measurement_method 'omega scans'
_diffrn_radiation_monochromator graphite
_diffrn_radiation_source 'fine-focus sealed tube'
_diffrn_radiation_type MoK\a
_diffrn_radiation_wavelength 0.71073
_diffrn_reflns_av_R_equivalents 0.0445
_diffrn_reflns_av_sigmaI/netI 0.0326
_diffrn_reflns_limit_h_max 28
_diffrn_reflns_limit_h_min -28
_diffrn_reflns_limit_k_max 12
_diffrn_reflns_limit_k_min -13
_diffrn_reflns_limit_l_max 16
_diffrn_reflns_limit_l_min -16
_diffrn_reflns_number 15622
_diffrn_reflns_theta_full 25.03
_diffrn_reflns_theta_max 25.03
_diffrn_reflns_theta_min 1.70
_diffrn_standards_decay_% none
_exptl_absorpt_coefficient_mu 0.616
_exptl_absorpt_correction_type none
_exptl_crystal_colour colorless
_exptl_crystal_density_diffrn 1.609
_exptl_crystal_density_method 'not measured'
_exptl_crystal_description needle
_exptl_crystal_F_000 1840
_exptl_crystal_size_max 0.48
_exptl_crystal_size_mid 0.14
_exptl_crystal_size_min 0.10
_refine_diff_density_max 0.476
_refine_diff_density_min -0.284
_refine_diff_density_rms 0.063
_refine_ls_extinction_method none
_refine_ls_goodness_of_fit_ref 1.060
_refine_ls_hydrogen_treatment constr
_refine_ls_matrix_type full
_refine_ls_number_parameters 290
_refine_ls_number_reflns 3316
_refine_ls_number_restraints 0
_refine_ls_restrained_S_all 1.060
_refine_ls_R_factor_all 0.0445
_refine_ls_R_factor_gt 0.0375
_refine_ls_shift/su_max 0.000
_refine_ls_shift/su_mean 0.000
_refine_ls_structure_factor_coef Fsqd
_refine_ls_weighting_details 'calc w=1/[\s^2^(Fo^2^)+(0.0578P)^2^+0.0000P] where P=(Fo^2^+2Fc^2^)/3'
_refine_ls_weighting_scheme calc
_refine_ls_wR_factor_gt 0.0947
_refine_ls_wR_factor_ref 0.0974
_reflns_number_gt 2770
_reflns_number_total 3316
_reflns_threshold_expression >2sigma(I)
_cod_data_source_file cg060460psi20060716_123508.cif
_cod_data_source_block 1
_cod_depositor_comments
;
The following automatic conversions were performed:

'_symmetry_cell_setting' value 'Monoclinic' changed to 'monoclinic'
according to
/usr/data/users/saulius/automatic-downloads/retrospective/ACS/lib/dictionaries/cif_core.dic
dictionary named 'cif_core.dic' version 2.4.2 from 2011-04-26.

Automatic conversion script
Id: cif_fix_values 2281 2013-09-26 08:29:07Z andrius 
;
_cod_original_sg_symbol_H-M 'C 2/c'
_cod_database_code 4511434

loop_
_symmetry_equiv_pos_as_xyz
'x, y, z'
'-x, y, -z+1/2'
'x+1/2, y+1/2, z'
'-x+1/2, y+1/2, -z+1/2'
'-x, -y, -z'
'x, -y, z-1/2'
'-x+1/2, -y+1/2, -z'
'x+1/2, -y+1/2, z-1/2'

loop_
_atom_site_label
_atom_site_type_symbol
_atom_site_fract_x
_atom_site_fract_y
_atom_site_fract_z
_atom_site_U_iso_or_equiv
_atom_site_adp_type
_atom_site_occupancy
_atom_site_symmetry_multiplicity
_atom_site_calc_flag
_atom_site_refinement_flags
Ag1 Ag 0.5000 0.0000 0.0000 0.04866(14) Uani 1 2 d S
C1 C 0.55059(10) 0.2864(2) 0.06861(16) 0.0352(6) Uani 1 1 d .
H1 H 0.5605 0.3701 0.0913 0.042 Uiso 1 1 calc R
C2 C 0.58913(10) 0.2539(3) -0.00819(17) 0.0383(6) Uani 1 1 d .
H2A H 0.5722 0.1871 -0.0474 0.046 Uiso 1 1 calc R
H2B H 0.5927 0.3249 -0.0499 0.046 Uiso 1 1 calc R
C11 C 0.57233(11) 0.2386(3) 0.24071(17) 0.0495(7) Uani 1 1 d .
H11 H 0.5778 0.3186 0.2644 0.059 Uiso 1 1 calc R
C12 C 0.57766(12) 0.1349(3) 0.2914(2) 0.0594(9) Uani 1 1 d .
H12 H 0.5876 0.1271 0.3575 0.071 Uiso 1 1 calc R
C13 C 0.56566(12) 0.0428(3) 0.2270(2) 0.0549(8) Uani 1 1 d .
H13 H 0.5660 -0.0408 0.2430 0.066 Uiso 1 1 calc R
C21 C 0.45605(11) 0.3806(2) 0.03237(19) 0.0416(6) Uani 1 1 d .
H21 H 0.4624 0.4555 0.0644 0.050 Uiso 1 1 calc R
C22 C 0.40812(12) 0.3448(3) -0.01753(19) 0.0468(7) Uani 1 1 d .
H22 H 0.3744 0.3895 -0.0282 0.056 Uiso 1 1 calc R
C23 C 0.41867(11) 0.2299(3) -0.04948(18) 0.0420(7) Uani 1 1 d .
H23 H 0.3920 0.1819 -0.0862 0.050 Uiso 1 1 calc R
C31 C 0.66136(11) 0.0973(2) 0.02125(19) 0.0416(6) Uani 1 1 d .
C32 C 0.71609(11) 0.0627(3) 0.0697(2) 0.0443(7) Uani 1 1 d .
C33 C 0.74962(11) 0.1502(3) 0.12017(17) 0.0430(7) Uani 1 1 d .
C34 C 0.73252(10) 0.2703(3) 0.12420(16) 0.0386(6) Uani 1 1 d .
C35 C 0.67733(10) 0.3075(2) 0.07914(16) 0.0351(6) Uani 1 1 d .
C36 C 0.73437(15) -0.0550(3) 0.0654(3) 0.0676(9) Uani 1 1 d .
H36 H 0.7120 -0.1141 0.0312 0.081 Uiso 1 1 calc R
C37 C 0.78688(18) -0.0877(4) 0.1122(3) 0.0828(13) Uani 1 1 d .
H37 H 0.7993 -0.1691 0.1097 0.099 Uiso 1 1 calc R
C38 C 0.81942(19) -0.0044(4) 0.1604(3) 0.0810(14) Uani 1 1 d .
H38 H 0.8545 -0.0284 0.1908 0.097 Uiso 1 1 calc R
C39 C 0.80264(12) 0.1153(4) 0.1663(2) 0.0611(10) Uani 1 1 d .
C40 C 0.83547(13) 0.2065(4) 0.2141(2) 0.0713(11) Uani 1 1 d .
H40 H 0.8708 0.1858 0.2450 0.086 Uiso 1 1 calc R
C41 C 0.81803(13) 0.3202(4) 0.2167(2) 0.0707(11) Uani 1 1 d .
H41 H 0.8411 0.3790 0.2496 0.085 Uiso 1 1 calc R
C42 C 0.76617(11) 0.3554(3) 0.17166(19) 0.0525(8) Uani 1 1 d .
H42 H 0.7544 0.4373 0.1740 0.063 Uiso 1 1 calc R
N1 N 0.64471(8) 0.21723(18) 0.03262(13) 0.0336(5) Uani 1 1 d .
N11 N 0.55356(9) 0.0854(2) 0.13967(14) 0.0433(5) Uani 1 1 d .
N12 N 0.55769(8) 0.2064(2) 0.14964(13) 0.0371(5) Uani 1 1 d .
N21 N 0.47052(8) 0.1940(2) -0.02283(14) 0.0373(5) Uani 1 1 d .
N22 N 0.49298(8) 0.28902(19) 0.02762(14) 0.0331(5) Uani 1 1 d .
O1 O 0.63189(9) 0.02690(19) -0.02610(17) 0.0578(6) Uani 1 1 d .
O2 O 0.65965(7) 0.40950(16) 0.08269(14) 0.0479(5) Uani 1 1 d .
B1 B 0.5000 0.5916(4) 0.2500 0.0402(10) Uani 1 2 d S
F1 F 0.45708(12) 0.5173(3) 0.2834(3) 0.0756(9) Uani 0.70 1 d P
F2 F 0.52616(18) 0.6282(5) 0.3291(3) 0.0785(14) Uani 0.50 1 d P
F3 F 0.4795(3) 0.7093(5) 0.2282(5) 0.0805(18) Uani 0.35 1 d P
F4 F 0.5128(5) 0.5534(9) 0.1675(7) 0.079(2) Uiso 0.25 1 d P
F5 F 0.4543(5) 0.5746(12) 0.2020(9) 0.078(3) Uiso 0.20 1 d P

loop_
_atom_site_aniso_label
_atom_site_aniso_U_11
_atom_site_aniso_U_22
_atom_site_aniso_U_33
_atom_site_aniso_U_23
_atom_site_aniso_U_13
_atom_site_aniso_U_12
Ag1 0.0558(2) 0.0387(2) 0.0507(2) -0.01083(13) 0.00032(15) 0.01257(13)
C1 0.0333(13) 0.0422(15) 0.0302(12) -0.0017(11) 0.0025(11) 0.0008(11)
C2 0.0312(13) 0.0534(17) 0.0306(13) -0.0021(12) 0.0045(11) 0.0001(11)
C11 0.0345(15) 0.084(2) 0.0296(14) -0.0132(15) 0.0024(12) -0.0037(14)
C12 0.0414(16) 0.110(3) 0.0266(14) 0.0108(17) 0.0000(12) 0.0102(16)
C13 0.0461(17) 0.077(2) 0.0424(17) 0.0199(16) 0.0109(14) 0.0259(16)
C21 0.0477(16) 0.0371(15) 0.0419(14) 0.0095(12) 0.0135(13) 0.0104(12)
C22 0.0412(15) 0.0559(19) 0.0445(15) 0.0167(14) 0.0102(13) 0.0195(13)
C23 0.0325(14) 0.0574(18) 0.0348(14) 0.0089(13) -0.0039(11) 0.0042(12)
C31 0.0440(15) 0.0412(15) 0.0427(15) -0.0039(13) 0.0204(12) -0.0014(12)
C32 0.0454(15) 0.0430(17) 0.0478(16) 0.0099(13) 0.0227(13) 0.0101(13)
C33 0.0384(14) 0.065(2) 0.0276(13) 0.0099(13) 0.0136(11) 0.0073(13)
C34 0.0322(13) 0.0574(17) 0.0271(12) 0.0001(12) 0.0078(11) -0.0012(12)
C35 0.0344(13) 0.0403(16) 0.0313(13) 0.0015(11) 0.0067(11) -0.0024(11)
C36 0.075(2) 0.0520(19) 0.083(2) 0.0117(19) 0.0448(19) 0.0178(18)
C37 0.085(3) 0.072(3) 0.099(3) 0.039(2) 0.054(3) 0.048(2)
C38 0.067(2) 0.111(4) 0.069(3) 0.041(2) 0.030(2) 0.047(2)
C39 0.0447(17) 0.102(3) 0.0390(16) 0.0224(17) 0.0183(14) 0.0269(18)
C40 0.0322(16) 0.143(4) 0.0377(17) -0.001(2) 0.0003(13) 0.011(2)
C41 0.0355(17) 0.132(4) 0.0446(18) -0.017(2) 0.0031(14) -0.0095(19)
C42 0.0407(16) 0.079(2) 0.0393(15) -0.0123(15) 0.0088(13) -0.0120(14)
N1 0.0291(10) 0.0404(12) 0.0314(10) -0.0037(9) 0.0044(9) 0.0012(9)
N11 0.0477(13) 0.0500(14) 0.0329(11) 0.0043(11) 0.0070(10) 0.0170(11)
N12 0.0332(11) 0.0527(14) 0.0252(10) -0.0014(10) 0.0017(9) 0.0048(10)
N21 0.0319(12) 0.0450(13) 0.0341(11) -0.0005(10) -0.0010(9) 0.0051(10)
N22 0.0338(11) 0.0359(12) 0.0298(10) 0.0025(9) 0.0047(9) 0.0047(9)
O1 0.0548(13) 0.0541(13) 0.0671(14) -0.0267(11) 0.0199(11) -0.0139(10)
O2 0.0458(11) 0.0354(11) 0.0628(12) -0.0031(9) 0.0071(9) -0.0005(8)
B1 0.040(2) 0.054(3) 0.026(2) 0.000 -0.0009(19) 0.000
F1 0.0479(15) 0.083(2) 0.097(2) 0.0323(17) 0.0156(16) -0.0197(14)
F2 0.059(2) 0.125(4) 0.048(2) -0.044(3) -0.016(2) -0.003(3)
F3 0.088(5) 0.056(3) 0.095(5) 0.035(3) -0.005(4) 0.009(3)

loop_
_atom_type_symbol
_atom_type_description
_atom_type_scat_dispersion_real
_atom_type_scat_dispersion_imag
_atom_type_scat_source
C C 0.0033 0.0016 'International Tables Vol C Tables 4.2.6.8 and 6.1.1.4'
H H 0.0000 0.0000 'International Tables Vol C Tables 4.2.6.8 and 6.1.1.4'
B B 0.0013 0.0007 'International Tables Vol C Tables 4.2.6.8 and 6.1.1.4'
N N 0.0061 0.0033 'International Tables Vol C Tables 4.2.6.8 and 6.1.1.4'
O O 0.0106 0.0060 'International Tables Vol C Tables 4.2.6.8 and 6.1.1.4'
F F 0.0171 0.0103 'International Tables Vol C Tables 4.2.6.8 and 6.1.1.4'
Ag Ag -0.8971 1.1015 'International Tables Vol C Tables 4.2.6.8 and 6.1.1.4'

loop_
_geom_angle_atom_site_label_1
_geom_angle_atom_site_label_2
_geom_angle_atom_site_label_3
_geom_angle
_geom_angle_site_symmetry_1
_geom_angle_site_symmetry_3
N21 Ag1 N21 180.0 5_655 .
N21 Ag1 N11 83.52(7) 5_655 5_655
N21 Ag1 N11 96.48(7) . 5_655
N21 Ag1 N11 96.48(7) 5_655 .
N21 Ag1 N11 83.52(7) . .
N11 Ag1 N11 180.00(9) 5_655 .
N21 Ag1 O1 78.82(6) 5_655 .
N21 Ag1 O1 101.18(6) . .
N11 Ag1 O1 113.07(6) 5_655 .
N11 Ag1 O1 66.93(6) . .
N12 C1 N22 111.7(2) . .
N12 C1 C2 112.6(2) . .
N22 C1 C2 109.64(18) . .
N12 C1 H1 107.6 . .
N22 C1 H1 107.6 . .
C2 C1 H1 107.6 . .
N1 C2 C1 111.88(18) . .
N1 C2 H2A 109.2 . .
C1 C2 H2A 109.2 . .
N1 C2 H2B 109.2 . .
C1 C2 H2B 109.2 . .
H2A C2 H2B 107.9 . .
C12 C11 N12 106.7(3) . .
C12 C11 H11 126.6 . .
N12 C11 H11 126.6 . .
C11 C12 C13 105.6(3) . .
C11 C12 H12 127.2 . .
C13 C12 H12 127.2 . .
N11 C13 C12 111.7(3) . .
N11 C13 H13 124.2 . .
C12 C13 H13 124.2 . .
N22 C21 C22 106.7(2) . .
N22 C21 H21 126.6 . .
C22 C21 H21 126.6 . .
C21 C22 C23 105.5(2) . .
C21 C22 H22 127.3 . .
C23 C22 H22 127.3 . .
N21 C23 C22 112.1(2) . .
N21 C23 H23 123.9 . .
C22 C23 H23 123.9 . .
O1 C31 N1 120.8(2) . .
O1 C31 C32 122.8(3) . .
N1 C31 C32 116.4(2) . .
C36 C32 C33 119.9(3) . .
C36 C32 C31 119.9(3) . .
C33 C32 C31 120.2(2) . .
C34 C33 C32 121.0(2) . .
C34 C33 C39 119.5(3) . .
C32 C33 C39 119.5(3) . .
C42 C34 C33 120.5(2) . .
C42 C34 C35 119.2(3) . .
C33 C34 C35 120.3(2) . .
O2 C35 N1 120.0(2) . .
O2 C35 C34 123.2(2) . .
N1 C35 C34 116.8(2) . .
C32 C36 C37 119.6(4) . .
C32 C36 H36 120.2 . .
C37 C36 H36 120.2 . .
C38 C37 C36 120.9(4) . .
C38 C37 H37 119.5 . .
C36 C37 H37 119.5 . .
C37 C38 C39 121.3(4) . .
C37 C38 H38 119.3 . .
C39 C38 H38 119.3 . .
C38 C39 C40 123.7(4) . .
C38 C39 C33 118.8(4) . .
C40 C39 C33 117.6(3) . .
C41 C40 C39 121.5(3) . .
C41 C40 H40 119.2 . .
C39 C40 H40 119.2 . .
C40 C41 C42 121.4(3) . .
C40 C41 H41 119.3 . .
C42 C41 H41 119.3 . .
C34 C42 C41 119.5(3) . .
C34 C42 H42 120.2 . .
C41 C42 H42 120.2 . .
C35 N1 C31 125.1(2) . .
C35 N1 C2 116.3(2) . .
C31 N1 C2 118.5(2) . .
C13 N11 N12 104.2(2) . .
C13 N11 Ag1 132.0(2) . .
N12 N11 Ag1 119.66(14) . .
N11 N12 C11 111.8(2) . .
N11 N12 C1 121.36(19) . .
C11 N12 C1 126.7(2) . .
C23 N21 N22 103.8(2) . .
C23 N21 Ag1 126.47(18) . .
N22 N21 Ag1 123.42(14) . .
C21 N22 N21 111.9(2) . .
C21 N22 C1 127.0(2) . .
N21 N22 C1 121.09(19) . .
C31 O1 Ag1 121.65(17) . .
F5 B1 F5 162.8(13) 2_655 .
F5 B1 F2 147.9(6) 2_655 2_655
F5 B1 F2 147.9(6) . .
F2 B1 F2 143.8(7) 2_655 .
F5 B1 F4 74.4(7) 2_655 2_655
F5 B1 F4 99.9(8) . 2_655
F2 B1 F4 137.6(5) 2_655 2_655
F2 B1 F4 57.5(5) . 2_655
F5 B1 F4 99.9(8) 2_655 .
F5 B1 F4 74.4(7) . .
F2 B1 F4 57.5(5) 2_655 .
F2 B1 F4 137.6(5) . .
F4 B1 F4 142.3(10) 2_655 .
F5 B1 F3 121.9(7) 2_655 .
F5 B1 F3 75.4(6) . .
F2 B1 F3 52.7(3) 2_655 .
F2 B1 F3 92.0(5) . .
F4 B1 F3 112.8(6) 2_655 .
F4 B1 F3 101.9(6) . .
F5 B1 F3 75.4(6) 2_655 2_655
F5 B1 F3 121.9(7) . 2_655
F2 B1 F3 92.0(5) 2_655 2_655
F2 B1 F3 52.7(3) . 2_655
F4 B1 F3 101.9(6) 2_655 2_655
F4 B1 F3 112.8(6) . 2_655
F5 B1 F1 111.0(6) 2_655 .
F5 B1 F1 58.0(7) . .
F2 B1 F1 98.9(3) 2_655 .
F2 B1 F1 101.6(3) . .
F4 B1 F1 110.2(5) . .
F3 B1 F1 110.5(3) . .
F3 B1 F1 134.6(3) 2_655 .
F5 B1 F1 58.0(7) 2_655 2_655
F5 B1 F1 111.0(6) . 2_655
F2 B1 F1 101.6(3) 2_655 2_655
F2 B1 F1 98.9(3) . 2_655
F4 B1 F1 110.2(5) 2_655 2_655
F3 B1 F1 134.6(3) . 2_655
F3 B1 F1 110.5(3) 2_655 2_655
F1 B1 F1 110.1(4) . 2_655
F4 F1 F5 112.4(8) 2_655 .
F4 F1 B1 61.4(5) 2_655 .
F5 F1 B1 54.2(5) . .
F5 F2 F3 101.0(10) 2_655 2_655
F5 F2 F4 90.6(10) 2_655 2_655
F3 F2 F4 118.4(6) 2_655 2_655
F5 F2 B1 66.8(8) 2_655 .
F3 F2 B1 68.6(4) 2_655 .
F4 F2 B1 61.5(5) 2_655 .
F3 F3 F2 114.3(6) 2_655 2_655
F3 F3 B1 66.8(3) 2_655 .
F2 F3 B1 58.8(3) 2_655 .
F3 F3 F5 114.6(5) 2_655 .
F1 F4 F2 135.0(9) 2_655 2_655
F1 F4 B1 74.3(6) 2_655 .
F2 F4 B1 61.0(5) 2_655 .
F1 F4 F5 116.5(9) 2_655 .
B1 F4 F5 51.3(6) . .
F2 F5 B1 72.2(8) 2_655 .
F2 F5 F1 139.7(12) 2_655 .
B1 F5 F1 67.8(6) . .
F2 F5 F4 54.0(8) 2_655 .
B1 F5 F4 54.3(6) . .
F1 F5 F4 103.2(9) . .
F2 F5 F3 46.4(7) 2_655 .
B1 F5 F3 56.8(5) . .
F1 F5 F3 104.5(8) . .
F4 F5 F3 83.1(8) . .

loop_
_geom_bond_atom_site_label_1
_geom_bond_atom_site_label_2
_geom_bond_distance
_geom_bond_site_symmetry_2
Ag1 N21 2.271(2) 5_655
Ag1 N21 2.271(2) .
Ag1 N11 2.452(2) 5_655
Ag1 N11 2.452(2) .
Ag1 O1 3.243(2) .
C1 N12 1.448(3) .
C1 N22 1.455(3) .
C1 C2 1.535(3) .
C1 H1 1.0000 .
C2 N1 1.466(3) .
C2 H2A 0.9900 .
C2 H2B 0.9900 .
C11 C12 1.352(4) .
C11 N12 1.355(3) .
C11 H11 0.9500 .
C12 C13 1.380(4) .
C12 H12 0.9500 .
C13 N11 1.332(3) .
C13 H13 0.9500 .
C21 N22 1.352(3) .
C21 C22 1.357(4) .
C21 H21 0.9500 .
C22 C23 1.379(4) .
C22 H22 0.9500 .
C23 N21 1.331(3) .
C23 H23 0.9500 .
C31 O1 1.214(3) .
C31 N1 1.397(3) .
C31 C32 1.480(4) .
C32 C36 1.376(5) .
C32 C33 1.411(4) .
C33 C34 1.392(4) .
C33 C39 1.433(4) .
C34 C42 1.376(4) .
C34 C35 1.479(3) .
C35 O2 1.207(3) .
C35 N1 1.397(3) .
C36 C37 1.420(5) .
C36 H36 0.9500 .
C37 C38 1.352(6) .
C37 H37 0.9500 .
C38 C39 1.387(5) .
C38 H38 0.9500 .
C39 C40 1.415(5) .
C40 C41 1.325(5) .
C40 H40 0.9500 .
C41 C42 1.404(4) .
C41 H41 0.9500 .
C42 H42 0.9500 .
N11 N12 1.347(3) .
N21 N22 1.355(3) .
B1 F5 1.255(11) 2_655
B1 F5 1.255(11) .
B1 F2 1.300(3) 2_655
B1 F2 1.300(3) .
B1 F4 1.306(9) 2_655
B1 F4 1.306(9) .
B1 F3 1.415(7) .
B1 F3 1.415(7) 2_655
B1 F1 1.433(4) .
B1 F1 1.433(4) 2_655
F1 F4 1.039(11) 2_655
F1 F5 1.313(14) .
F2 F5 0.896(13) 2_655
F2 F3 1.209(7) 2_655
F2 F4 1.253(11) 2_655
F3 F3 1.117(11) 2_655
F3 F2 1.209(7) 2_655
F3 F5 1.637(14) .
F4 F1 1.039(11) 2_655
F4 F2 1.253(11) 2_655
F4 F5 1.549(15) .
F5 F2 0.896(13) 2_655

loop_
_geom_torsion_atom_site_label_1
_geom_torsion_atom_site_label_2
_geom_torsion_atom_site_label_3
_geom_torsion_atom_site_label_4
_geom_torsion
_geom_torsion_site_symmetry_1
N12 C1 C2 N1 -39.2(3) .
N22 C1 C2 N1 -164.2(2) .
N12 C11 C12 C13 0.0(3) .
C11 C12 C13 N11 0.3(3) .
N22 C21 C22 C23 0.8(3) .
C21 C22 C23 N21 -0.7(3) .
O1 C31 C32 C36 -2.8(4) .
N1 C31 C32 C36 177.2(2) .
O1 C31 C32 C33 177.0(3) .
N1 C31 C32 C33 -3.0(4) .
C36 C32 C33 C34 178.8(3) .
C31 C32 C33 C34 -1.0(4) .
C36 C32 C33 C39 0.2(4) .
C31 C32 C33 C39 -179.7(2) .
C32 C33 C34 C42 -178.4(2) .
C39 C33 C34 C42 0.3(4) .
C32 C33 C34 C35 2.9(4) .
C39 C33 C34 C35 -178.4(2) .
C42 C34 C35 O2 -0.9(4) .
C33 C34 C35 O2 177.8(2) .
C42 C34 C35 N1 -179.5(2) .
C33 C34 C35 N1 -0.7(3) .
C33 C32 C36 C37 0.3(4) .
C31 C32 C36 C37 -179.8(3) .
C32 C36 C37 C38 -0.6(5) .
C36 C37 C38 C39 0.4(6) .
C37 C38 C39 C40 -178.7(3) .
C37 C38 C39 C33 0.1(5) .
C34 C33 C39 C38 -179.1(3) .
C32 C33 C39 C38 -0.4(4) .
C34 C33 C39 C40 -0.2(4) .
C32 C33 C39 C40 178.5(3) .
C38 C39 C40 C41 179.0(3) .
C33 C39 C40 C41 0.2(5) .
C39 C40 C41 C42 -0.3(5) .
C33 C34 C42 C41 -0.3(4) .
C35 C34 C42 C41 178.4(2) .
C40 C41 C42 C34 0.3(5) .
O2 C35 N1 C31 177.8(2) .
C34 C35 N1 C31 -3.6(3) .
O2 C35 N1 C2 -1.2(3) .
C34 C35 N1 C2 177.4(2) .
O1 C31 N1 C35 -174.6(2) .
C32 C31 N1 C35 5.4(3) .
O1 C31 N1 C2 4.3(4) .
C32 C31 N1 C2 -175.7(2) .
C1 C2 N1 C35 -67.6(3) .
C1 C2 N1 C31 113.4(2) .
C12 C13 N11 N12 -0.4(3) .
C12 C13 N11 Ag1 -156.7(2) .
N21 Ag1 N11 C13 -38.1(2) 5_655
N21 Ag1 N11 C13 141.9(2) .
O1 Ag1 N11 C13 -113.0(2) .
N21 Ag1 N11 N12 168.58(17) 5_655
N21 Ag1 N11 N12 -11.42(17) .
N11 Ag1 N11 N12 -162.3(14) 5_655
O1 Ag1 N11 N12 93.67(18) .
C13 N11 N12 C11 0.4(3) .
Ag1 N11 N12 C11 160.28(16) .
C13 N11 N12 C1 176.4(2) .
Ag1 N11 N12 C1 -23.7(3) .
C12 C11 N12 N11 -0.2(3) .
C12 C11 N12 C1 -176.0(2) .
N22 C1 N12 N11 69.9(3) .
C2 C1 N12 N11 -54.0(3) .
N22 C1 N12 C11 -114.7(3) .
C2 C1 N12 C11 121.4(3) .
C22 C23 N21 N22 0.3(3) .
C22 C23 N21 Ag1 152.71(19) .
N11 Ag1 N21 C23 42.1(2) 5_655
N11 Ag1 N21 C23 -137.9(2) .
O1 Ag1 N21 C23 157.2(2) .
N11 Ag1 N21 N22 -170.45(18) 5_655
N11 Ag1 N21 N22 9.55(18) .
O1 Ag1 N21 N22 -55.34(18) .
C22 C21 N22 N21 -0.7(3) .
C22 C21 N22 C1 178.5(2) .
C23 N21 N22 C21 0.3(3) .
Ag1 N21 N22 C21 -153.24(17) .
C23 N21 N22 C1 -179.0(2) .
Ag1 N21 N22 C1 27.4(3) .
N12 C1 N22 C21 107.7(3) .
C2 C1 N22 C21 -126.7(3) .
N12 C1 N22 N21 -73.1(3) .
C2 C1 N22 N21 52.5(3) .
N1 C31 O1 Ag1 -48.0(3) .
C32 C31 O1 Ag1 132.0(2) .
N21 Ag1 O1 C31 -124.1(2) 5_655
N21 Ag1 O1 C31 55.9(2) .
N11 Ag1 O1 C31 158.0(2) 5_655
N11 Ag1 O1 C31 -22.0(2) .
